data_2241773
loop_
_publ_author_name
'Bouraima, Adam'
'Makani, Thomas'
'Assani, Abderrazzak'
'Saadi, Mohamed'
'El Ammari, Lahcen'

_publ_section_title
;
 Crystal structure of strontium dicobalt iron(III) tris(orthophosphate):
 SrCo~2~Fe(PO~4~)~3~
;
_journal_coeditor_code PK2584
_journal_issue 8
_journal_name_full 'Acta Crystallographica Section E'
_journal_page_first 1143
_journal_page_last 1146
_journal_paper_doi 10.1107/S2056989016011373
_journal_volume 72
_journal_year 2016
_chemical_formula_iupac 'Sr Co2 Fe (P O4)3'
_chemical_formula_moiety 'Co2 Fe O12 P3 Sr'
_chemical_formula_structural 'Sr Co2 Fe (P O4)3'
_chemical_formula_sum 'Co2 Fe O12 P3 Sr'
_chemical_formula_weight 546.24
_chemical_name_systematic
;
Strontium dicobalt iron(III) tris(orthophosphate)
;
_space_group_crystal_system orthorhombic
_space_group_IT_number 74
_space_group_name_Hall '-I 2b 2'
_space_group_name_H-M_alt 'I m m a'
_symmetry_space_group_name_Hall '-I 2b 2'
_symmetry_space_group_name_H-M 'I m m a'
_audit_creation_method SHELXL-2014/7
_cell_angle_alpha 90
_cell_angle_beta 90
_cell_angle_gamma 90
_cell_formula_units_Z 4
_cell_length_a 10.4097(2)
_cell_length_b 13.2714(3)
_cell_length_c 6.5481(2)
_cell_measurement_reflns_used 1297
_cell_measurement_temperature 296(2)
_cell_measurement_theta_max 37.582
_cell_measurement_theta_min 3.070
_cell_volume 904.63(4)
_computing_cell_refinement
;
SAINT (Bruker, 2009)
;
_computing_data_collection
;
APEX2 (Bruker, 2009)
;
_computing_data_reduction
;
SAINT (Bruker, 2009)
;
_computing_molecular_graphics
;
ORTEP-3 for Windows (Farrugia, 2012) and DIAMOND (Brandenburg,
2006)
;
_computing_publication_material
;
publCIF (Westrip, 2010)
;
_computing_structure_refinement
;
SHELXL2014 (Sheldrick, 2015<i>b</i>)
;
_computing_structure_solution
;
SHELXT2014 (Sheldrick, 2015<i>a</i>)
;
_diffrn_ambient_temperature 296(2)
_diffrn_measured_fraction_theta_full 1.000
_diffrn_measured_fraction_theta_max 0.999
_diffrn_measurement_device_type 'Bruker X8 APEX'
_diffrn_measurement_method '\f and \w scans'
_diffrn_radiation_monochromator graphite
_diffrn_radiation_source 'fine-focus sealed tube'
_diffrn_radiation_type MoK\a
_diffrn_radiation_wavelength 0.71073
_diffrn_reflns_av_R_equivalents 0.0297
_diffrn_reflns_limit_h_max 17
_diffrn_reflns_limit_h_min -17
_diffrn_reflns_limit_k_max 19
_diffrn_reflns_limit_k_min -22
_diffrn_reflns_limit_l_max 11
_diffrn_reflns_limit_l_min -11
_diffrn_reflns_number 10008
_diffrn_reflns_theta_full 25.242
_diffrn_reflns_theta_max 37.582
_diffrn_reflns_theta_min 3.070
_exptl_absorpt_coefficient_mu 11.642
_exptl_absorpt_correction_T_max 0.7474
_exptl_absorpt_correction_T_min 0.5952
_exptl_absorpt_correction_type multi-scan
_exptl_absorpt_process_details
;
(SADABS; Krause <i>et al.</i>, 2015)
;
_exptl_crystal_colour brown
_exptl_crystal_density_diffrn 4.011
_exptl_crystal_description block
_exptl_crystal_F_000 1036
_exptl_crystal_size_max 0.30
_exptl_crystal_size_mid 0.27
_exptl_crystal_size_min 0.21
_refine_diff_density_max 0.996
_refine_diff_density_min -0.741
_refine_ls_extinction_coef 0.0131(4)
_refine_ls_extinction_expression Fc^*^=kFc[1+0.001xFc^2^\l^3^/sin(2\q)]^-1/4^
_refine_ls_extinction_method
;
SHELXL2014 (Sheldrick, 2014b)
;
_refine_ls_goodness_of_fit_ref 1.155
_refine_ls_hydrogen_treatment undef
_refine_ls_matrix_type full
_refine_ls_number_parameters 54
_refine_ls_number_reflns 1297
_refine_ls_number_restraints 0
_refine_ls_restrained_S_all 1.155
_refine_ls_R_factor_all 0.0184
_refine_ls_R_factor_gt 0.0171
_refine_ls_shift/su_max 0.000
_refine_ls_shift/su_mean 0.000
_refine_ls_structure_factor_coef Fsqd
_refine_ls_weighting_details 'w=1/[\s^2^(Fo^2^)+(0.0245P)^2^+0.7610P] where P=(Fo^2^+2Fc^2^)/3'
_refine_ls_weighting_scheme calc
_refine_ls_wR_factor_gt 0.0452
_refine_ls_wR_factor_ref 0.0457
_reflns_number_gt 1243
_reflns_number_total 1297
_reflns_threshold_expression 'I > 2\s(I)'
_cod_data_source_file pk2584sup1.cif
_cod_data_source_block I
_cod_database_code 2241773
_shelx_space_group_comment
;
The symmetry employed for this shelxl refinement is uniquely defined
by the following loop, which should always be used as a source of
symmetry information in preference to the above space-group names.
They are only intended as comments.
;

loop_
_space_group_symop_operation_xyz
'x, y, z'
'-x, -y+1/2, z'
'-x, y+1/2, -z'
'x, -y, -z'
'x+1/2, y+1/2, z+1/2'
'-x+1/2, -y+1, z+1/2'
'-x+1/2, y+1, -z+1/2'
'x+1/2, -y+1/2, -z+1/2'
'-x, -y, -z'
'x, y-1/2, -z'
'x, -y-1/2, z'
'-x, y, z'
'-x+1/2, -y+1/2, -z+1/2'
'x+1/2, y, -z+1/2'
'x+1/2, -y, z+1/2'
'-x+1/2, y+1/2, z+1/2'

loop_
_atom_site_type_symbol
_atom_site_label
_atom_site_fract_x
_atom_site_fract_y
_atom_site_fract_z
_atom_site_U_iso_or_equiv
_atom_site_adp_type
_atom_site_calc_flag
_atom_site_occupancy
Sr Sr1 1.0000 0.7500 0.59715(3) 0.00785(6) Uani d 1
Co Co1 0.7500 0.63284(2) 0.2500 0.00537(6) Uani d 1
Fe Fe1 0.5000 0.5000 0.5000 0.00392(7) Uani d 1
P P1 1.0000 0.7500 0.09098(8) 0.00336(9) Uani d 1
P P2 0.7500 0.42747(3) 0.2500 0.00388(7) Uani d 1
O O1 1.0000 0.65633(9) -0.04439(19) 0.00660(18) Uani d 1
O O2 0.88277(11) 0.7500 0.23618(18) 0.00607(18) Uani d 1
O O3 0.71075(8) 0.36360(6) 0.06735(14) 0.00776(14) Uani d 1
O O4 0.63833(7) 0.50376(6) 0.29533(14) 0.00600(13) Uani d 1

loop_
_atom_site_aniso_label
_atom_site_aniso_U_11
_atom_site_aniso_U_22
_atom_site_aniso_U_33
_atom_site_aniso_U_12
_atom_site_aniso_U_13
_atom_site_aniso_U_23
Sr1 0.00819(9) 0.01003(10) 0.00534(9) 0.000 0.000 0.000
Co1 0.00533(9) 0.00376(10) 0.00704(10) 0.000 0.00073(6) 0.000
Fe1 0.00292(11) 0.00439(13) 0.00443(12) 0.000 0.000 0.00015(9)
P1 0.00344(18) 0.0029(2) 0.0038(2) 0.000 0.000 0.000
P2 0.00410(14) 0.00365(17) 0.00388(14) 0.000 0.00051(10) 0.000
O1 0.0081(4) 0.0045(5) 0.0073(4) 0.000 0.000 -0.0017(4)
O2 0.0046(4) 0.0073(5) 0.0063(4) 0.000 0.0020(3) 0.000
O3 0.0094(3) 0.0075(3) 0.0064(3) -0.0017(3) 0.0003(3) -0.0023(2)
O4 0.0050(3) 0.0057(3) 0.0074(3) 0.0013(2) 0.0021(2) 0.0006(2)

loop_
_atom_type_symbol
_atom_type_description
_atom_type_scat_dispersion_real
_atom_type_scat_dispersion_imag
_atom_type_scat_source
O O 0.0106 0.0060 'International Tables Vol C Tables 4.2.6.8 and 6.1.1.4'
P P 0.1023 0.0942 'International Tables Vol C Tables 4.2.6.8 and 6.1.1.4'
Fe Fe 0.3463 0.8444 'International Tables Vol C Tables 4.2.6.8 and 6.1.1.4'
Co Co 0.3494 0.9721 'International Tables Vol C Tables 4.2.6.8 and 6.1.1.4'
Sr Sr -1.5307 3.2498 'International Tables Vol C Tables 4.2.6.8 and 6.1.1.4'

loop_
_geom_angle_atom_site_label_1
_geom_angle_atom_site_label_2
_geom_angle_atom_site_label_3
_geom_angle_site_symmetry_1
_geom_angle_site_symmetry_3
_geom_angle
O1 Sr1 O1 2_766 1_556 55.81(5)
O1 Sr1 O2 2_766 2_765 141.74(2)
O1 Sr1 O2 1_556 2_765 141.74(2)
O1 Sr1 O2 2_766 . 141.74(2)
O1 Sr1 O2 1_556 . 141.74(2)
O2 Sr1 O2 2_765 . 54.61(5)
O1 Sr1 O3 2_766 6_655 109.21(2)
O1 Sr1 O3 1_556 6_655 78.48(2)
O2 Sr1 O3 2_765 6_655 108.19(3)
O2 Sr1 O3 . 6_655 63.77(3)
O1 Sr1 O3 2_766 5 78.48(2)
O1 Sr1 O3 1_556 5 109.21(2)
O2 Sr1 O3 2_765 5 63.77(3)
O2 Sr1 O3 . 5 108.19(3)
O3 Sr1 O3 6_655 5 171.61(4)
O1 Sr1 O3 2_766 16_655 78.48(2)
O1 Sr1 O3 1_556 16_655 109.21(2)
O2 Sr1 O3 2_765 16_655 108.19(3)
O2 Sr1 O3 . 16_655 63.77(3)
O3 Sr1 O3 6_655 16_655 68.78(4)
O3 Sr1 O3 5 16_655 110.56(4)
O1 Sr1 O3 2_766 15_565 109.21(2)
O1 Sr1 O3 1_556 15_565 78.48(2)
O2 Sr1 O3 2_765 15_565 63.77(3)
O2 Sr1 O3 . 15_565 108.19(3)
O3 Sr1 O3 6_655 15_565 110.56(4)
O3 Sr1 O3 5 15_565 68.78(4)
O3 Sr1 O3 16_655 15_565 171.61(4)
O2 Co1 O2 . 13_665 83.39(5)
O2 Co1 O4 . 7_645 103.68(3)
O2 Co1 O4 13_665 7_645 170.65(4)
O2 Co1 O4 . . 170.65(4)
O2 Co1 O4 13_665 . 103.68(3)
O4 Co1 O4 7_645 . 70.01(4)
O2 Co1 O3 . 4_565 93.94(4)
O2 Co1 O3 13_665 4_565 84.14(4)
O4 Co1 O3 7_645 4_565 89.21(3)
O4 Co1 O3 . 4_565 92.88(3)
O2 Co1 O3 . 6_655 84.14(4)
O2 Co1 O3 13_665 6_655 93.94(4)
O4 Co1 O3 7_645 6_655 92.89(3)
O4 Co1 O3 . 6_655 89.21(3)
O3 Co1 O3 4_565 6_655 177.44(5)
O4 Fe1 O4 . 12_655 94.07(5)
O4 Fe1 O4 . 4_566 85.93(5)
O4 Fe1 O4 12_655 4_566 180.0
O4 Fe1 O4 . 9_666 180.0
O4 Fe1 O4 12_655 9_666 85.93(5)
O4 Fe1 O4 4_566 9_666 94.07(5)
O4 Fe1 O1 . 6_655 86.02(3)
O4 Fe1 O1 12_655 6_655 86.02(3)
O4 Fe1 O1 4_566 6_655 93.98(3)
O4 Fe1 O1 9_666 6_655 93.98(3)
O4 Fe1 O1 . 14_455 93.98(3)
O4 Fe1 O1 12_655 14_455 93.98(3)
O4 Fe1 O1 4_566 14_455 86.02(3)
O4 Fe1 O1 9_666 14_455 86.02(3)
O1 Fe1 O1 6_655 14_455 180.0
O1 P1 O1 2_765 . 109.01(10)
O1 P1 O2 2_765 2_765 110.91(3)
O1 P1 O2 . 2_765 110.91(3)
O1 P1 O2 2_765 . 110.91(3)
O1 P1 O2 . . 110.91(3)
O2 P1 O2 2_765 . 104.15(9)
O3 P2 O3 . 7_645 112.30(7)
O3 P2 O4 . . 108.00(5)
O3 P2 O4 7_645 . 114.17(5)
O3 P2 O4 . 7_645 114.17(5)
O3 P2 O4 7_645 7_645 108.00(5)
O4 P2 O4 . 7_645 99.68(6)

loop_
_geom_bond_atom_site_label_1
_geom_bond_atom_site_label_2
_geom_bond_site_symmetry_2
_geom_bond_distance
Sr1 O1 2_766 2.6561(13)
Sr1 O1 1_556 2.6561(13)
Sr1 O2 2_765 2.6600(12)
Sr1 O2 . 2.6600(12)
Sr1 O3 6_655 2.6690(9)
Sr1 O3 5 2.6690(9)
Sr1 O3 16_655 2.6690(9)
Sr1 O3 15_565 2.6690(9)
Co1 O2 . 2.0824(8)
Co1 O2 13_665 2.0824(8)
Co1 O4 7_645 2.0913(8)
Co1 O4 . 2.0914(8)
Co1 O3 4_565 2.1183(9)
Co1 O3 6_655 2.1183(9)
Fe1 O4 . 1.9678(8)
Fe1 O4 12_655 1.9678(8)
Fe1 O4 4_566 1.9678(8)
Fe1 O4 9_666 1.9678(8)
Fe1 O1 6_655 2.0950(12)
Fe1 O1 14_455 2.0950(12)
P1 O1 2_765 1.5268(12)
P1 O1 . 1.5268(12)
P1 O2 2_765 1.5470(12)
P1 O2 . 1.5470(12)
P2 O3 . 1.5219(9)
P2 O3 7_645 1.5219(9)
P2 O4 . 1.5698(8)
P2 O4 7_645 1.5698(8)

_cod_database_fobs_code 2241773
